data_8100158
loop_
_publ_author_name
'Speka, Maryna'
'Prots, Yurii'
'Belyavina, Nadiya M.'
'Markiv, Vasyl Ya.'
'Grin, Yuri'

_publ_section_title
;
Crystal structure of yttrium copper gallide, Y~3~Cu~4~Ga~7~
;
_journal_issue 3
_journal_name_full 'Zeitschrift f\"ur Kristallographie - New Crystal Structures'
_journal_page_first 211
_journal_page_last 212
_journal_volume 219
_journal_year 2004
_chemical_formula_sum 'Cu4 Ga7 Y3'
_chemical_formula_weight 2017.86
_space_group_IT_number 71
_symmetry_cell_setting orthorhombic
_symmetry_space_group_name_Hall '-I 2 2'
_symmetry_space_group_name_H-M 'I m m m'
_cell_angle_alpha 90
_cell_angle_beta 90
_cell_angle_gamma 90
_cell_formula_units_Z 2
_cell_length_a 4.1867(2)
_cell_length_b 9.3794(3)
_cell_length_c 12.3673(5)
_cell_volume 485.65(6)
_diffrn_ambient_temperature 295.1500
_exptl_crystal_density_diffrn 6.899
_cod_original_formula_sum 'Y3 Ga7 Cu4'
_cod_database_code 8100158

loop_
_symmetry_equiv_pos_as_xyz
x,y,z
-x,y,z
x,-y,z
-x,-y,z
-x,-y,-z
x,-y,-z
-x,y,-z
x,y,-z
1/2+x,1/2+y,1/2+z
1/2-x,1/2+y,1/2+z
1/2+x,1/2-y,1/2+z
1/2-x,1/2-y,1/2+z
1/2-x,1/2-y,1/2-z
1/2+x,1/2-y,1/2-z
1/2-x,1/2+y,1/2-z
1/2+x,1/2+y,1/2-z

loop_
_atom_site_aniso_label
_atom_site_aniso_U_11
_atom_site_aniso_U_22
_atom_site_aniso_U_33
_atom_site_aniso_U_12
_atom_site_aniso_U_13
_atom_site_aniso_U_23
Y1 0.0073(5) 0.0093(4) 0.0063(4) 0 0 0
Y2 0.0056(3) 0.0093(3) 0.0060(3) 0 0 0
Ga1 0.0066(3) 0.0118(3) 0.0105(3) 0 0 -0.0027(2)
Cu1 0.0066(3) 0.0118(3) 0.0105(3) 0 0 -0.0027(2)
Ga2 0.0089(3) 0.0108(3) 0.0152(3) 0 0 0.0019(2)
Ga3 0.0112(6) 0.0170(6) 0.0110(6) 0 0 0
Cu2 0.0125(5) 0.0169(5) 0.0070(4) 0 0 0

loop_
_atom_site_label
_atom_site_type_symbol
_atom_site_fract_x
_atom_site_fract_y
_atom_site_fract_z
_atom_site_thermal_displace_type
_atom_site_U_iso_or_equiv
_atom_site_symmetry_multiplicity
_atom_site_Wyckoff_symbol
_atom_site_occupancy
Y1 Y 0 0 0 Uani 0.0076(3) 2 a 1.
Y2 Y 0.5 0.5 0.19600(6) Uani 0.0070(2) 4 i 1.
Ga1 Ga 0.5 0.86737(7) 0.15638(5) Uani 0.0096(2) 8 l 0.5
Cu1 Cu 0.5 0.86737(7) 0.15638(5) Uani 0.0096(2) 8 l 0.5
Ga2 Ga 0 0.72300(7) 0.13888(5) Uani 0.0116(2) 8 l 1.
Ga3 Ga 0 0.5 0 Uani 0.0131(3) 2 d 1.
Cu2 Cu 0.5 0.69472(1) 0 Uani 0.0121(3) 4 h 1.
